data_2107558
loop_
_publ_author_name
'Tidey, Jeremiah P.'
'Wong, Henry L. S.'
'McMaster, Jonathan'
'Schr\"oder, Martin'
'Blake, Alexander J.'

_publ_section_title
;
 High-pressure studies of three polymorphs of a palladium(II) oxathioether
 macrocyclic complex
;
_journal_issue 3
_journal_name_full 'Acta Crystallographica Section B'
_journal_page_first 357
_journal_page_last 371
_journal_paper_doi 10.1107/S2052520616007435
_journal_volume 72
_journal_year 2016
_chemical_formula_moiety 'C6 H12 Cl2 O Pd S2'
_chemical_formula_sum 'C6 H12 Cl2 O Pd S2'
_chemical_formula_weight 341.58
_space_group_crystal_system monoclinic
_space_group_IT_number 14
_space_group_name_Hall '-P 2ybc'
_space_group_name_H-M_alt 'P 1 21/c 1'
_symmetry_space_group_name_Hall '-P 2ybc'
_symmetry_space_group_name_H-M 'P 1 21/c 1'
_atom_sites_solution_hydrogens geom
_atom_sites_solution_primary isomor
_atom_sites_solution_secondary difmap
_audit_creation_method
;
Olex2 1.2
(compiled 2014.11.28 svn.r3106 for OlexSys, GUI svn.r4959)
;
_cell_angle_alpha 90
_cell_angle_beta 93.684(3)
_cell_angle_gamma 90
_cell_formula_units_Z 4
_cell_length_a 8.8358(2)
_cell_length_b 12.1339(6)
_cell_length_c 8.6630(6)
_cell_measurement_pressure 3090000
_cell_measurement_reflns_used 3425
_cell_measurement_temperature 293(2)
_cell_measurement_theta_max 27.3240
_cell_measurement_theta_min 3.7850
_cell_volume 926.86(8)
_computing_cell_refinement
;
CrysAlisPro, Agilent Technologies,
Version 1.171.36.32 (release 02-08-2013 CrysAlis171 .NET)
(compiled Aug  2 2013,16:46:58)
;
_computing_data_collection
;
CrysAlisPro, Agilent Technologies,
Version 1.171.36.32 (release 02-08-2013 CrysAlis171 .NET)
(compiled Aug  2 2013,16:46:58)
;
_computing_data_reduction
;
CrysAlisPro, Agilent Technologies,
Version 1.171.36.32 (release 02-08-2013 CrysAlis171 .NET)
(compiled Aug  2 2013,16:46:58)
;
_computing_molecular_graphics 'Olex2 (Dolomanov et al., 2009)'
_computing_publication_material 'Olex2 (Dolomanov et al., 2009)'
_computing_structure_refinement 'ShelXL (Sheldrick, 2008)'
_computing_structure_solution 'ShelXS (Sheldrick, 2008)'
_diffrn_ambient_temperature 293(2)
_diffrn_detector_area_resol_mean 16.1592
_diffrn_measured_fraction_theta_full 0.549
_diffrn_measured_fraction_theta_max 0.490
_diffrn_measurement_device_type 'SuperNova, Single source at offset, Eos'
_diffrn_measurement_method '\w scans'
_diffrn_radiation_monochromator mirror
_diffrn_radiation_type MoK\a
_diffrn_radiation_wavelength 0.71073
_diffrn_reflns_av_R_equivalents 0.0537
_diffrn_reflns_limit_h_max 11
_diffrn_reflns_limit_h_min -11
_diffrn_reflns_limit_k_max 13
_diffrn_reflns_limit_k_min -13
_diffrn_reflns_limit_l_max 8
_diffrn_reflns_limit_l_min -8
_diffrn_reflns_number 8314
_diffrn_reflns_theta_full 25.242
_diffrn_reflns_theta_max 27.680
_diffrn_reflns_theta_min 3.607
_exptl_absorpt_coefficient_mu 2.973
_exptl_absorpt_correction_T_max 1.00000
_exptl_absorpt_correction_T_min 0.57858
_exptl_absorpt_correction_type multi-scan
_exptl_absorpt_process_details
;
CrysAlisPro, Agilent Technologies,
Version 1.171.36.32 (release 02-08-2013 CrysAlis171 .NET)
(compiled Aug  2 2013,16:46:58)
Empirical absorption correction using spherical harmonics,
 implemented in SCALE3 ABSPACK scaling algorithm.
;
_exptl_crystal_colour orange
_exptl_crystal_density_diffrn 2.448
_exptl_crystal_description block
_exptl_crystal_F_000 672
_exptl_crystal_size_max 0.118
_exptl_crystal_size_mid 0.074
_exptl_crystal_size_min 0.054
_refine_diff_density_max 0.444
_refine_diff_density_min -0.388
_refine_ls_extinction_method none
_refine_ls_goodness_of_fit_ref 1.105
_refine_ls_hydrogen_treatment constr
_refine_ls_matrix_type full
_refine_ls_number_parameters 109
_refine_ls_number_reflns 1065
_refine_ls_number_restraints 7
_refine_ls_restrained_S_all 1.115
_refine_ls_R_factor_all 0.0374
_refine_ls_R_factor_gt 0.0273
_refine_ls_shift/su_max 0.000
_refine_ls_shift/su_mean 0.000
_refine_ls_structure_factor_coef Fsqd
_refine_ls_weighting_details 'w=1/[\s^2^(Fo^2^)+(0.0219P)^2^+0.9318P] where P=(Fo^2^+2Fc^2^)/3'
_refine_ls_weighting_scheme calc
_refine_ls_wR_factor_gt 0.0545
_refine_ls_wR_factor_ref 0.0581
_reflns_number_gt 922
_reflns_number_total 1065
_reflns_threshold_expression 'I > 2\s(I)'
_cod_data_source_file xk5029sup1.cif
_cod_data_source_block bPd_4
_cod_original_cell_volume 926.87(9)
_cod_database_code 2107558
_shelx_space_group_comment
;
The symmetry employed for this shelxl refinement is uniquely defined
by the following loop, which should always be used as a source of
symmetry information in preference to the above space-group names.
They are only intended as comments.
;

loop_
_space_group_symop_operation_xyz
'x, y, z'
'-x, y+1/2, -z+1/2'
'-x, -y, -z'
'x, -y-1/2, z-1/2'

loop_
_atom_site_type_symbol
_atom_site_label
_atom_site_fract_x
_atom_site_fract_y
_atom_site_fract_z
_atom_site_U_iso_or_equiv
_atom_site_adp_type
_atom_site_calc_flag
_atom_site_occupancy
Pd Pd1 0.17767(4) 0.51084(3) 0.05406(5) 0.01588(15) Uani d 1
S S4 0.12589(12) 0.53575(10) 0.30280(17) 0.0182(3) Uani d 1
Cl Cl1 0.21808(14) 0.69856(11) 0.05134(17) 0.0281(4) Uani d 1
S S7 0.16264(13) 0.32713(10) 0.08238(16) 0.0198(3) Uani d 1
Cl Cl2 0.22527(13) 0.48313(11) -0.20340(19) 0.0274(4) Uani d 1
O O1 0.4322(3) 0.4102(3) 0.3230(5) 0.0225(10) Uani d 1
C C6 0.0602(5) 0.3140(4) 0.2555(5) 0.0228(14) Uani d 1
H H6A -0.0474 0.3216 0.2277 0.027 Uiso calc 1
H H6B 0.0768 0.2405 0.2975 0.027 Uiso calc 1
C C8 0.3525(5) 0.2742(4) 0.1352(7) 0.0278(15) Uani d 1
H H8A 0.3447 0.2213 0.2182 0.033 Uiso calc 1
H H8B 0.3873 0.2345 0.0470 0.033 Uiso calc 1
C C9 0.4720(5) 0.3575(4) 0.1857(7) 0.0239(15) Uani d 1
H H9A 0.5692 0.3209 0.2037 0.029 Uiso calc 1
H H9B 0.4813 0.4119 0.1048 0.029 Uiso calc 1
C C5 0.1052(5) 0.3974(4) 0.3801(7) 0.0223(14) Uani d 1
H H5A 0.2004 0.3749 0.4327 0.027 Uiso calc 1
H H5B 0.0288 0.3984 0.4556 0.027 Uiso calc 1
C C2 0.4410(5) 0.5265(4) 0.3230(7) 0.0207(14) Uani d 1
H H2A 0.4437 0.5529 0.2175 0.025 Uiso calc 1
H H2B 0.5338 0.5497 0.3797 0.025 Uiso calc 1
C C3 0.3063(4) 0.5760(4) 0.3967(6) 0.0198(13) Uani d 1
H H3A 0.3145 0.6557 0.3940 0.024 Uiso calc 1
H H3B 0.3090 0.5536 0.5043 0.024 Uiso calc 1

loop_
_atom_site_aniso_label
_atom_site_aniso_U_11
_atom_site_aniso_U_22
_atom_site_aniso_U_33
_atom_site_aniso_U_12
_atom_site_aniso_U_13
_atom_site_aniso_U_23
Pd1 0.0184(2) 0.0151(3) 0.0142(5) -0.00008(15) 0.00212(18) 0.00169(14)
S4 0.0190(5) 0.0166(11) 0.0192(15) 0.0015(5) 0.0034(6) 0.0002(4)
Cl1 0.0376(7) 0.0169(11) 0.0302(16) -0.0023(5) 0.0066(7) 0.0046(5)
S7 0.0255(6) 0.0172(11) 0.0166(15) -0.0008(5) -0.0004(6) -0.0017(5)
Cl2 0.0260(6) 0.0330(12) 0.0238(16) -0.0012(5) 0.0056(7) -0.0011(5)
O1 0.0298(18) 0.016(3) 0.023(4) 0.0034(15) 0.0076(18) -0.0039(14)
C6 0.031(2) 0.015(5) 0.023(7) -0.005(2) 0.006(3) 0.005(2)
C8 0.029(3) 0.022(5) 0.032(7) 0.006(2) 0.003(3) -0.003(2)
C9 0.028(2) 0.026(5) 0.018(7) 0.000(2) 0.005(3) -0.007(2)
C5 0.029(3) 0.021(5) 0.018(7) -0.002(2) 0.009(3) 0.005(2)
C2 0.023(2) 0.022(5) 0.017(6) -0.001(2) -0.001(3) -0.0035(19)
C3 0.023(2) 0.021(4) 0.015(6) -0.002(2) 0.002(2) -0.0061(18)

loop_
_atom_type_symbol
_atom_type_description
_atom_type_scat_dispersion_real
_atom_type_scat_dispersion_imag
_atom_type_scat_source
C C 0.0033 0.0016 'International Tables Vol C Tables 4.2.6.8 and 6.1.1.4'
H H 0.0000 0.0000 'International Tables Vol C Tables 4.2.6.8 and 6.1.1.4'
O O 0.0106 0.0060 'International Tables Vol C Tables 4.2.6.8 and 6.1.1.4'
S S 0.1246 0.1234 'International Tables Vol C Tables 4.2.6.8 and 6.1.1.4'
Cl Cl 0.1484 0.1585 'International Tables Vol C Tables 4.2.6.8 and 6.1.1.4'
Pd Pd -0.9988 1.0072 'International Tables Vol C Tables 4.2.6.8 and 6.1.1.4'

loop_
_geom_angle_atom_site_label_1
_geom_angle_atom_site_label_2
_geom_angle_atom_site_label_3
_geom_angle_site_symmetry_3
_geom_angle
S4 Pd1 Pd1 3_565 92.00(3)
S4 Pd1 Cl1 . 85.31(5)
S4 Pd1 Cl2 . 178.59(4)
Cl1 Pd1 Pd1 3_565 103.05(4)
Cl1 Pd1 Cl2 . 95.49(5)
S7 Pd1 Pd1 3_565 83.55(3)
S7 Pd1 S4 . 90.66(5)
S7 Pd1 Cl1 . 172.36(5)
S7 Pd1 Cl2 . 88.67(5)
Cl2 Pd1 Pd1 3_565 86.69(4)
C5 S4 Pd1 . 105.04(17)
C3 S4 Pd1 . 103.83(16)
C3 S4 C5 . 100.9(2)
C6 S7 Pd1 . 102.38(18)
C6 S7 C8 . 105.2(3)
C8 S7 Pd1 . 108.44(15)
C2 O1 C9 . 115.8(4)
S7 C6 H6A . 108.7
S7 C6 H6B . 108.7
H6A C6 H6B . 107.6
C5 C6 S7 . 114.2(4)
C5 C6 H6A . 108.7
C5 C6 H6B . 108.7
S7 C8 H8A . 108.1
S7 C8 H8B . 108.1
H8A C8 H8B . 107.3
C9 C8 S7 . 116.9(3)
C9 C8 H8A . 108.1
C9 C8 H8B . 108.1
O1 C9 C8 . 109.9(4)
O1 C9 H9A . 109.7
O1 C9 H9B . 109.7
C8 C9 H9A . 109.7
C8 C9 H9B . 109.7
H9A C9 H9B . 108.2
S4 C5 H5A . 109.1
S4 C5 H5B . 109.1
C6 C5 S4 . 112.5(5)
C6 C5 H5A . 109.1
C6 C5 H5B . 109.1
H5A C5 H5B . 107.8
O1 C2 H2A . 109.5
O1 C2 H2B . 109.5
O1 C2 C3 . 110.6(4)
H2A C2 H2B . 108.1
C3 C2 H2A . 109.5
C3 C2 H2B . 109.5
S4 C3 H3A . 108.9
S4 C3 H3B . 108.9
C2 C3 S4 . 113.5(3)
C2 C3 H3A . 108.9
C2 C3 H3B . 108.9
H3A C3 H3B . 107.7

loop_
_geom_bond_atom_site_label_1
_geom_bond_atom_site_label_2
_geom_bond_site_symmetry_2
_geom_bond_distance
Pd1 Pd1 3_565 3.2291(7)
Pd1 S4 . 2.2518(15)
Pd1 Cl1 . 2.3059(13)
Pd1 S7 . 2.2475(13)
Pd1 Cl2 . 2.3206(17)
S4 C5 . 1.821(6)
S4 C3 . 1.809(3)
S7 C6 . 1.808(4)
S7 C8 . 1.827(4)
O1 C9 . 1.414(5)
O1 C2 . 1.414(5)
C6 H6A . 0.9700
C6 H6B . 0.9700
C6 C5 . 1.514(4)
C8 H8A . 0.9700
C8 H8B . 0.9700
C8 C9 . 1.506(4)
C9 H9A . 0.9700
C9 H9B . 0.9700
C5 H5A . 0.9700
C5 H5B . 0.9700
C2 H2A . 0.9700
C2 H2B . 0.9700
C2 C3 . 1.511(4)
C3 H3A . 0.9700
C3 H3B . 0.9700

loop_
_geom_hbond_atom_site_label_D
_geom_hbond_atom_site_label_H
_geom_hbond_atom_site_label_A
_geom_hbond_site_symmetry_A
_geom_hbond_distance_DH
_geom_hbond_distance_HA
_geom_hbond_distance_DA
_geom_hbond_angle_DHA
C6 H6A Cl1 3_565 0.97 2.78 3.507(5) 132.6
C6 H6A Cl2 3_565 0.97 2.84 3.533(6) 128.8
C6 H6B S7 4_566 0.97 2.66 3.382(6) 131.1
C6 H6B Cl2 4_566 0.97 3.01 3.896(6) 151.8
C8 H8A Cl2 4_566 0.97 2.80 3.629(5) 144.4
C8 H8B O1 4_565 0.97 2.67 3.614(7) 166.0
C9 H9A Cl1 3_665 0.97 3.00 3.592(5) 120.5
C9 H9B Cl2 3_665 0.97 2.96 3.297(4) 101.4
C5 H5A S7 4_566 0.97 2.80 3.261(6) 109.7
C5 H5A O1 . 0.97 2.35 2.967(6) 120.7
C5 H5B S4 3_566 0.97 2.69 3.619(5) 159.7
C2 H2B Cl2 3_665 0.97 2.73 3.190(4) 109.8
C2 H2B O1 3_666 0.97 2.62 3.287(7) 126.2
C3 H3A Cl1 4_576 0.97 2.42 3.165(5) 133.3
C3 H3B Cl2 1_556 0.97 2.82 3.755(6) 163.2
C3 H3B O1 3_666 0.97 2.69 3.247(6) 117.2

loop_
_geom_torsion_atom_site_label_1
_geom_torsion_atom_site_label_2
_geom_torsion_atom_site_label_3
_geom_torsion_atom_site_label_4
_geom_torsion
Pd1 S4 C5 C6 -24.7(4)
Pd1 S4 C3 C2 -30.6(4)
Pd1 S7 C6 C5 -39.5(5)
Pd1 S7 C8 C9 13.7(5)
S7 C6 C5 S4 43.6(5)
S7 C8 C9 O1 63.3(6)
O1 C2 C3 S4 -57.9(6)
C6 S7 C8 C9 -95.2(4)
C8 S7 C6 C5 73.8(5)
C9 O1 C2 C3 138.1(4)
C5 S4 C3 C2 78.1(4)
C2 O1 C9 C8 -131.3(4)
C3 S4 C5 C6 -132.4(4)

_cod_database_fobs_code 2107558
